data_1545170
loop_
_publ_author_name
'Kanzaki, M.'
'Stebbins, J.F.'
'Xue, X.'

_publ_section_title
;
 Characterization of quenched high pressure phases in CaSiO3 system by XRD
 and 29Si NMR Note: only lattice parameter was given in this paper
;
_journal_name_full 'Geophysical Research Letters'
_journal_page_first 463
_journal_page_last 466
_journal_volume 18
_journal_year 1991
_chemical_formula_sum 'Ca O3 Si'
_chemical_name_common 'CaSiO3 cubic perovskite'
_chemical_name_mineral 'CaSiO3 cubic perovskite'
_space_group_IT_number 221
_space_group_name_H-M_alt 'P m -3 m'
_symmetry_space_group_name_Hall '-P 4 2 3'
_symmetry_space_group_name_H-M 'P m -3 m'
_cell_angle_alpha 90
_cell_angle_beta 90
_cell_angle_gamma 90
_cell_formula_units_Z 1
_cell_length_a 3.564(1)
_cell_length_b 3.564(1)
_cell_length_c 3.564(1)
_cell_volume 45.27(2)
_diffrn_ambient_pressure 1
_diffrn_ambient_temperature 298
_cod_data_source_file CaSiO3-perovskite.cif
_cod_data_source_block CaSiO3-perovskite
_cod_original_formula_sum 'Ca Si O3'
_cod_database_code 1545170

loop_
_space_group_symop_operation_xyz
'x, y, z'
'-x, -y, -z'
'-x, -y, z'
'x, y, -z'
'-x, y, -z'
'x, -y, z'
'x, -y, -z'
'-x, y, z'
'z, x, y'
'-z, -x, -y'
'z, -x, -y'
'-z, x, y'
'-z, -x, y'
'z, x, -y'
'-z, x, -y'
'z, -x, y'
'y, z, x'
'-y, -z, -x'
'-y, z, -x'
'y, -z, x'
'y, -z, -x'
'-y, z, x'
'-y, -z, x'
'y, z, -x'
'y, x, -z'
'-y, -x, z'
'-y, -x, -z'
'y, x, z'
'y, -x, z'
'-y, x, -z'
'-y, x, z'
'y, -x, -z'
'x, z, -y'
'-x, -z, y'
'-x, z, y'
'x, -z, -y'
'-x, -z, -y'
'x, z, y'
'x, -z, y'
'-x, z, -y'
'z, y, -x'
'-z, -y, x'
'z, -y, x'
'-z, y, -x'
'-z, y, x'
'z, -y, -x'
'-z, -y, -x'
'z, y, x'

loop_
_atom_site_label
_atom_site_occupancy
_atom_site_fract_x
_atom_site_fract_y
_atom_site_fract_z
_atom_site_adp_type
_atom_site_B_iso_or_equiv
_atom_site_type_symbol
Ca 1.0 0.500000 0.500000 0.500000 Biso 1.000000 Ca
O 1.0 0.500000 0.000000 0.000000 Biso 1.000000 O
Si 1.0 0.000000 0.000000 0.000000 Biso 1.000000 Si
